data_4072244
loop_
_publ_author_name
'Jia, Wei-Guo'
'Han, Ying-Feng'
'Jin, Guo-Xin'

_publ_section_title
;
 Synthesis and Characterization of Binuclear Half-Sandwich Iridium and
 Rhodium Carbene Complexes Containing 1,2-Dichalcogenolato Carborane or
 Carbonato Ligands
;
_journal_issue 22
_journal_name_full Organometallics
_journal_page_first 6035
_journal_paper_doi 10.1021/om800694h
_journal_volume 27
_journal_year 2008
_chemical_formula_sum 'C17 H32 B10 Ir N2 Se2'
_chemical_formula_weight 722.67
_chemical_name_systematic
; 
 ? 
;
_space_group_IT_number 2
_symmetry_cell_setting triclinic
_symmetry_space_group_name_Hall '-P 1'
_symmetry_space_group_name_H-M 'P -1'
_atom_sites_solution_hydrogens geom
_atom_sites_solution_primary direct
_atom_sites_solution_secondary difmap
_audit_creation_method SHELXL-97
_cell_angle_alpha 72.147(5)
_cell_angle_beta 80.786(5)
_cell_angle_gamma 60.952(5)
_cell_formula_units_Z 2
_cell_length_a 11.215(4)
_cell_length_b 11.238(4)
_cell_length_c 14.053(5)
_cell_measurement_reflns_used 717
_cell_measurement_temperature 293(2)
_cell_measurement_theta_max 22.736
_cell_measurement_theta_min 2.946
_cell_volume 1473.7(9)
_computing_cell_refinement 'Bruker SMART'
_computing_data_collection 'Bruker SMART'
_computing_data_reduction 'Bruker SHELXTL'
_computing_molecular_graphics 'Bruker SHELXTL'
_computing_publication_material 'Bruker SHELXTL'
_computing_structure_refinement 'SHELXL-97 (Sheldrick, 1997)'
_computing_structure_solution 'SHELXS-97 (Sheldrick, 1990)'
_diffrn_ambient_temperature 293(2)
_diffrn_measured_fraction_theta_full 0.967
_diffrn_measured_fraction_theta_max 0.967
_diffrn_measurement_device_type 'CCD area detector'
_diffrn_measurement_method 'phi and omega scans'
_diffrn_radiation_monochromator graphite
_diffrn_radiation_source 'fine-focus sealed tube'
_diffrn_radiation_type MoK\a
_diffrn_radiation_wavelength 0.71073
_diffrn_reflns_av_R_equivalents 0.0365
_diffrn_reflns_av_sigmaI/netI 0.0946
_diffrn_reflns_limit_h_max 13
_diffrn_reflns_limit_h_min -14
_diffrn_reflns_limit_k_max 13
_diffrn_reflns_limit_k_min -14
_diffrn_reflns_limit_l_max 11
_diffrn_reflns_limit_l_min -18
_diffrn_reflns_number 7531
_diffrn_reflns_theta_full 27.18
_diffrn_reflns_theta_max 27.18
_diffrn_reflns_theta_min 1.52
_diffrn_standards_decay_% 6.33
_exptl_absorpt_coefficient_mu 7.009
_exptl_absorpt_correction_T_max 0.5408
_exptl_absorpt_correction_T_min 0.3346
_exptl_absorpt_correction_type multi-scan
_exptl_absorpt_process_details sadabs
_exptl_crystal_colour red
_exptl_crystal_density_diffrn 1.629
_exptl_crystal_density_method 'not measured'
_exptl_crystal_description prism
_exptl_crystal_F_000 686
_exptl_crystal_size_max 0.20
_exptl_crystal_size_mid 0.15
_exptl_crystal_size_min 0.10
_refine_diff_density_max 2.100
_refine_diff_density_min -0.765
_refine_diff_density_rms 0.144
_refine_ls_extinction_method none
_refine_ls_goodness_of_fit_ref 0.898
_refine_ls_hydrogen_treatment constr
_refine_ls_matrix_type full
_refine_ls_number_parameters 304
_refine_ls_number_reflns 6344
_refine_ls_number_restraints 0
_refine_ls_restrained_S_all 0.898
_refine_ls_R_factor_all 0.0742
_refine_ls_R_factor_gt 0.0463
_refine_ls_shift/su_max 0.000
_refine_ls_shift/su_mean 0.000
_refine_ls_structure_factor_coef Fsqd
_refine_ls_weighting_details 'calc w=1/[\s^2^(Fo^2^)+(0.0308P)^2^+0.0000P] where P=(Fo^2^+2Fc^2^)/3'
_refine_ls_weighting_scheme calc
_refine_ls_wR_factor_gt 0.0866
_refine_ls_wR_factor_ref 0.0925
_reflns_number_gt 4394
_reflns_number_total 6344
_reflns_threshold_expression >2sigma(I)
_cod_data_source_file om800694h_si_001.cif
_cod_data_source_block f70614a
_cod_depositor_comments
;
The following automatic conversions were performed:

'_symmetry_cell_setting' value 'Triclinic' changed to 'triclinic'
according to /home/saulius/struct/CIF-dictionaries/cif_core.dic
dictionary named 'cif_core.dic' version 2.4.1 from 2010-06-29.

Automatic conversion script
Id: cif_fix_values 1715 2011-07-08 13:25:40Z adriana 
;
_cod_original_cell_volume 1473.6(9)
_cod_original_sg_symbol_H-M P-1
_cod_database_code 4072244

loop_
_symmetry_equiv_pos_as_xyz
'x, y, z'
'-x, -y, -z'

loop_
_atom_site_label
_atom_site_type_symbol
_atom_site_fract_x
_atom_site_fract_y
_atom_site_fract_z
_atom_site_U_iso_or_equiv
_atom_site_adp_type
_atom_site_occupancy
_atom_site_symmetry_multiplicity
_atom_site_calc_flag
_atom_site_refinement_flags
Ir1 Ir -0.08934(3) 0.88874(3) 0.28272(2) 0.03914(10) Uani 1 1 d .
N1 N -0.0791(6) 1.1012(5) 0.3738(4) 0.0411(14) Uani 1 1 d .
N2 N -0.1023(6) 1.1804(6) 0.2150(4) 0.0497(15) Uani 1 1 d .
Se1 Se 0.09817(7) 0.71299(8) 0.40106(5) 0.04522(19) Uani 1 1 d .
Se2 Se 0.08239(8) 0.85365(9) 0.14324(5) 0.0599(2) Uani 1 1 d .
B3 B 0.3261(10) 0.5761(10) 0.2537(7) 0.062(3) Uani 1 1 d .
H3 H 0.2788 0.5132 0.2471 0.074 Uiso 1 1 calc R
B4 B 0.4113(9) 0.5385(10) 0.3629(7) 0.060(3) Uani 1 1 d .
H4A H 0.4194 0.4505 0.4281 0.072 Uiso 1 1 calc R
B5 B 0.3919(9) 0.6980(10) 0.3761(8) 0.063(3) Uani 1 1 d .
H5A H 0.3884 0.7130 0.4504 0.075 Uiso 1 1 calc R
B6 B 0.2887(9) 0.8382(10) 0.2784(7) 0.053(2) Uani 1 1 d .
H6 H 0.2164 0.9435 0.2882 0.063 Uiso 1 1 calc R
B7 B 0.3808(10) 0.8124(12) 0.1659(8) 0.067(3) Uani 1 1 d .
H7 H 0.3699 0.9024 0.1015 0.081 Uiso 1 1 calc R
B8 B 0.3998(10) 0.6517(12) 0.1514(8) 0.072(3) Uani 1 1 d .
H8 H 0.3999 0.6381 0.0771 0.086 Uiso 1 1 calc R
B9 B 0.5037(10) 0.5129(11) 0.2481(8) 0.073(3) Uani 1 1 d .
H9 H 0.5743 0.4074 0.2379 0.087 Uiso 1 1 calc R
B10 B 0.5439(11) 0.5884(11) 0.3248(9) 0.076(3) Uani 1 1 d .
H10 H 0.6405 0.5314 0.3654 0.091 Uiso 1 1 calc R
B11 B 0.4670(10) 0.7739(12) 0.2716(8) 0.072(3) Uani 1 1 d .
H11 H 0.5131 0.8386 0.2766 0.087 Uiso 1 1 calc R
B12 B 0.5382(11) 0.6572(12) 0.1942(9) 0.085(4) Uani 1 1 d .
H12 H 0.6311 0.6448 0.1489 0.102 Uiso 1 1 calc R
C1 C 0.2658(7) 0.6890(7) 0.3294(5) 0.0429(17) Uani 1 1 d .
C2 C 0.2591(7) 0.7560(8) 0.2065(5) 0.0500(19) Uani 1 1 d .
C3 C -0.0844(6) 1.0622(7) 0.2914(5) 0.0363(15) Uani 1 1 d .
C4 C -0.0933(8) 1.2359(7) 0.3478(5) 0.053(2) Uani 1 1 d .
H4 H -0.0926 1.2843 0.3906 0.063 Uiso 1 1 calc R
C5 C -0.1082(8) 1.2828(8) 0.2491(6) 0.058(2) Uani 1 1 d .
H5 H -0.1207 1.3713 0.2103 0.069 Uiso 1 1 calc R
C6 C -0.0670(7) 1.0191(7) 0.4794(4) 0.0430(17) Uani 1 1 d .
H6A H -0.0724 0.9337 0.4846 0.052 Uiso 1 1 calc R
H6B H -0.1419 1.0742 0.5182 0.052 Uiso 1 1 calc R
C7 C -0.1195(9) 1.2028(9) 0.1088(5) 0.070(2) Uani 1 1 d .
H7A H -0.1358 1.1303 0.1006 0.105 Uiso 1 1 calc R
H7B H -0.0382 1.1995 0.0725 0.105 Uiso 1 1 calc R
H7C H -0.1956 1.2934 0.0838 0.105 Uiso 1 1 calc R
C8 C -0.2941(8) 0.9814(9) 0.2280(6) 0.059(2) Uani 1 1 d .
C9 C -0.2192(8) 0.8502(9) 0.2035(7) 0.061(2) Uani 1 1 d .
C10 C -0.1744(8) 0.7421(8) 0.2950(7) 0.060(2) Uani 1 1 d .
C11 C -0.2259(7) 0.8100(8) 0.3753(6) 0.056(2) Uani 1 1 d .
C12 C -0.3020(8) 0.9542(8) 0.3335(7) 0.058(2) Uani 1 1 d .
C13 C -0.3830(10) 1.1218(11) 0.1539(8) 0.111(4) Uani 1 1 d .
H13A H -0.3354 1.1299 0.0910 0.167 Uiso 1 1 calc R
H13B H -0.4020 1.1989 0.1800 0.167 Uiso 1 1 calc R
H13C H -0.4672 1.1243 0.1445 0.167 Uiso 1 1 calc R
C14 C -0.1960(11) 0.8289(12) 0.1000(7) 0.100(4) Uani 1 1 d .
H14A H -0.2774 0.8377 0.0781 0.150 Uiso 1 1 calc R
H14B H -0.1223 0.7365 0.1011 0.150 Uiso 1 1 calc R
H14C H -0.1735 0.8989 0.0547 0.150 Uiso 1 1 calc R
C15 C -0.0953(10) 0.5869(9) 0.3082(8) 0.097(4) Uani 1 1 d .
H15A H -0.1500 0.5427 0.3443 0.146 Uiso 1 1 calc R
H15B H -0.0141 0.5501 0.3450 0.146 Uiso 1 1 calc R
H15C H -0.0708 0.5678 0.2439 0.146 Uiso 1 1 calc R
C16 C -0.2159(9) 0.7367(10) 0.4839(6) 0.090(3) Uani 1 1 d .
H16A H -0.2905 0.7148 0.5041 0.135 Uiso 1 1 calc R
H16B H -0.2196 0.7970 0.5214 0.135 Uiso 1 1 calc R
H16C H -0.1312 0.6510 0.4965 0.135 Uiso 1 1 calc R
C17 C -0.3852(9) 1.0649(11) 0.3909(8) 0.094(3) Uani 1 1 d .
H17A H -0.4797 1.0881 0.3913 0.141 Uiso 1 1 calc R
H17B H -0.3747 1.1482 0.3593 0.141 Uiso 1 1 calc R
H17C H -0.3536 1.0282 0.4584 0.141 Uiso 1 1 calc R

loop_
_atom_site_aniso_label
_atom_site_aniso_U_11
_atom_site_aniso_U_22
_atom_site_aniso_U_33
_atom_site_aniso_U_23
_atom_site_aniso_U_13
_atom_site_aniso_U_12
Ir1 0.04339(16) 0.04019(16) 0.03779(17) -0.01372(12) -0.00071(11) -0.02040(12)
N1 0.053(4) 0.034(3) 0.031(3) -0.007(2) -0.005(3) -0.016(3)
N2 0.075(4) 0.047(4) 0.029(3) -0.013(3) 0.000(3) -0.028(3)
Se1 0.0481(4) 0.0484(4) 0.0358(4) -0.0128(3) 0.0002(3) -0.0191(4)
Se2 0.0555(5) 0.0838(6) 0.0359(4) -0.0227(4) 0.0012(4) -0.0256(5)
B3 0.068(6) 0.066(6) 0.056(6) -0.026(5) 0.014(5) -0.033(5)
B4 0.047(5) 0.049(6) 0.067(6) -0.022(5) -0.003(5) -0.003(4)
B5 0.048(5) 0.070(7) 0.077(7) -0.032(5) -0.013(5) -0.023(5)
B6 0.058(6) 0.055(6) 0.054(6) -0.021(4) 0.003(4) -0.029(5)
B7 0.055(6) 0.078(7) 0.069(7) -0.026(6) 0.017(5) -0.032(6)
B8 0.064(7) 0.091(8) 0.057(6) -0.047(6) 0.024(5) -0.025(6)
B9 0.062(6) 0.058(6) 0.081(8) -0.026(6) 0.007(6) -0.013(5)
B10 0.062(7) 0.065(7) 0.092(8) -0.026(6) -0.010(6) -0.018(6)
B11 0.048(6) 0.086(8) 0.088(8) -0.030(6) 0.011(5) -0.034(6)
B12 0.059(7) 0.081(8) 0.101(9) -0.024(7) 0.023(6) -0.030(6)
C1 0.042(4) 0.048(4) 0.041(4) -0.018(3) -0.002(3) -0.018(3)
C2 0.047(4) 0.056(5) 0.046(4) -0.020(4) 0.000(3) -0.019(4)
C3 0.036(4) 0.048(4) 0.028(4) -0.013(3) 0.009(3) -0.023(3)
C4 0.081(6) 0.033(4) 0.051(5) -0.018(4) -0.005(4) -0.027(4)
C5 0.089(6) 0.040(4) 0.048(5) -0.010(4) -0.010(4) -0.032(4)
C6 0.053(4) 0.045(4) 0.028(4) -0.012(3) 0.009(3) -0.022(4)
C7 0.106(7) 0.075(6) 0.029(4) -0.006(4) -0.008(4) -0.045(5)
C8 0.051(5) 0.059(5) 0.072(6) -0.008(4) -0.005(4) -0.033(4)
C9 0.056(5) 0.068(6) 0.077(6) -0.030(5) -0.012(4) -0.032(5)
C10 0.060(5) 0.051(5) 0.087(6) -0.019(5) -0.011(5) -0.035(4)
C11 0.040(4) 0.061(5) 0.064(6) -0.006(4) 0.008(4) -0.031(4)
C12 0.050(5) 0.054(5) 0.072(6) -0.014(4) 0.002(4) -0.029(4)
C13 0.077(7) 0.101(9) 0.123(9) 0.025(7) -0.037(7) -0.037(7)
C14 0.109(8) 0.151(10) 0.079(7) -0.046(7) -0.003(6) -0.080(8)
C15 0.095(7) 0.052(6) 0.162(11) -0.042(6) -0.017(7) -0.035(5)
C16 0.088(7) 0.109(8) 0.078(7) -0.007(6) 0.016(6) -0.065(7)
C17 0.062(6) 0.099(8) 0.128(9) -0.057(7) 0.033(6) -0.037(6)

loop_
_atom_type_symbol
_atom_type_description
_atom_type_scat_dispersion_real
_atom_type_scat_dispersion_imag
_atom_type_scat_source
C C 0.0033 0.0016 'International Tables Vol C Tables 4.2.6.8 and 6.1.1.4'
H H 0.0000 0.0000 'International Tables Vol C Tables 4.2.6.8 and 6.1.1.4'
B B 0.0013 0.0007 'International Tables Vol C Tables 4.2.6.8 and 6.1.1.4'
N N 0.0061 0.0033 'International Tables Vol C Tables 4.2.6.8 and 6.1.1.4'
Se Se -0.0929 2.2259 'International Tables Vol C Tables 4.2.6.8 and 6.1.1.4'
Ir Ir -1.4442 7.9887 'International Tables Vol C Tables 4.2.6.8 and 6.1.1.4'

loop_
_geom_angle_atom_site_label_1
_geom_angle_atom_site_label_2
_geom_angle_atom_site_label_3
_geom_angle
_geom_angle_site_symmetry_3
C3 Ir1 C8 100.6(3) .
C3 Ir1 C11 122.9(3) .
C8 Ir1 C11 63.2(3) .
C3 Ir1 C12 95.7(3) .
C8 Ir1 C12 37.9(3) .
C11 Ir1 C12 37.0(3) .
C3 Ir1 C10 158.1(3) .
C8 Ir1 C10 63.0(3) .
C11 Ir1 C10 38.1(3) .
C12 Ir1 C10 62.4(3) .
C3 Ir1 C9 134.8(3) .
C8 Ir1 C9 37.6(3) .
C11 Ir1 C9 63.1(3) .
C12 Ir1 C9 62.5(3) .
C10 Ir1 C9 37.4(3) .
C3 Ir1 Se1 97.07(18) .
C8 Ir1 Se1 152.5(2) .
C11 Ir1 Se1 89.5(2) .
C12 Ir1 Se1 119.7(2) .
C10 Ir1 Se1 93.9(2) .
C9 Ir1 Se1 128.1(2) .
C3 Ir1 Se2 92.90(17) .
C8 Ir1 Se2 111.3(2) .
C11 Ir1 Se2 144.1(2) .
C12 Ir1 Se2 149.0(2) .
C10 Ir1 Se2 106.3(2) .
C9 Ir1 Se2 90.7(2) .
Se1 Ir1 Se2 88.53(4) .
C3 N1 C4 111.5(5) .
C3 N1 C6 127.5(5) .
C4 N1 C6 120.9(6) .
C5 N2 C3 111.6(6) .
C5 N2 C7 121.1(6) .
C3 N2 C7 127.2(6) .
C1 Se1 Ir1 106.7(2) .
C2 Se2 Ir1 105.6(2) .
C2 B3 C1 57.6(5) .
C2 B3 B8 58.3(5) .
C1 B3 B8 104.9(7) .
C2 B3 B9 104.9(7) .
C1 B3 B9 105.1(7) .
B8 B3 B9 60.3(6) .
C2 B3 B4 104.3(7) .
C1 B3 B4 57.6(5) .
B8 B3 B4 108.6(7) .
B9 B3 B4 61.2(6) .
C1 B4 B5 59.4(5) .
C1 B4 B3 59.8(5) .
B5 B4 B3 108.5(7) .
C1 B4 B10 105.1(7) .
B5 B4 B10 59.0(6) .
B3 B4 B10 107.2(7) .
C1 B4 B9 105.2(6) .
B5 B4 B9 107.0(8) .
B3 B4 B9 59.1(5) .
B10 B4 B9 59.7(6) .
C1 B5 B10 105.5(7) .
C1 B5 B4 57.9(5) .
B10 B5 B4 61.1(6) .
C1 B5 B6 59.9(5) .
B10 B5 B6 108.9(8) .
B4 B5 B6 108.7(6) .
C1 B5 B11 105.8(7) .
B10 B5 B11 60.6(6) .
B4 B5 B11 109.4(8) .
B6 B5 B11 59.8(5) .
C2 B6 C1 57.3(4) .
C2 B6 B11 104.3(7) .
C1 B6 B11 104.9(6) .
C2 B6 B7 59.2(5) .
C1 B6 B7 104.9(6) .
B11 B6 B7 58.6(6) .
C2 B6 B5 104.1(6) .
C1 B6 B5 58.4(5) .
B11 B6 B5 60.2(6) .
B7 B6 B5 106.7(7) .
C2 B7 B11 105.8(7) .
C2 B7 B6 59.2(5) .
B11 B7 B6 60.6(5) .
C2 B7 B12 104.7(7) .
B11 B7 B12 60.7(6) .
B6 B7 B12 108.8(8) .
C2 B7 B8 57.3(5) .
B11 B7 B8 108.6(8) .
B6 B7 B8 107.3(7) .
B12 B7 B8 60.3(6) .
C2 B8 B3 60.3(5) .
C2 B8 B9 106.5(7) .
B3 B8 B9 60.4(6) .
C2 B8 B12 105.5(7) .
B3 B8 B12 108.5(7) .
B9 B8 B12 59.8(6) .
C2 B8 B7 59.4(5) .
B3 B8 B7 109.5(7) .
B9 B8 B7 107.8(8) .
B12 B8 B7 59.3(6) .
B8 B9 B3 59.4(6) .
B8 B9 B12 61.0(6) .
B3 B9 B12 108.7(7) .
B8 B9 B10 107.6(7) .
B3 B9 B10 107.8(7) .
B12 B9 B10 59.4(6) .
B8 B9 B4 106.8(7) .
B3 B9 B4 59.7(5) .
B12 B9 B4 107.6(8) .
B10 B9 B4 59.9(6) .
B5 B10 B12 108.4(8) .
B5 B10 B11 60.3(6) .
B12 B10 B11 60.0(6) .
B5 B10 B9 108.2(7) .
B12 B10 B9 59.8(6) .
B11 B10 B9 107.8(8) .
B5 B10 B4 59.9(6) .
B12 B10 B4 108.3(8) .
B11 B10 B4 108.1(7) .
B9 B10 B4 60.4(6) .
B7 B11 B6 60.7(5) .
B7 B11 B12 60.8(6) .
B6 B11 B12 109.0(8) .
B7 B11 B5 108.2(7) .
B6 B11 B5 60.0(5) .
B12 B11 B5 107.1(8) .
B7 B11 B10 108.3(8) .
B6 B11 B10 107.7(7) .
B12 B11 B10 59.5(6) .
B5 B11 B10 59.1(6) .
B10 B12 B9 60.7(6) .
B10 B12 B11 60.5(6) .
B9 B12 B11 108.9(8) .
B10 B12 B7 107.2(8) .
B9 B12 B7 108.1(8) .
B11 B12 B7 58.5(6) .
B10 B12 B8 107.2(8) .
B9 B12 B8 59.2(6) .
B11 B12 B8 106.9(7) .
B7 B12 B8 60.3(6) .
C2 C1 B4 111.1(6) .
C2 C1 B5 109.7(6) .
B4 C1 B5 62.7(5) .
C2 C1 B3 61.1(5) .
B4 C1 B3 62.6(5) .
B5 C1 B3 113.3(6) .
C2 C1 B6 60.9(4) .
B4 C1 B6 114.1(6) .
B5 C1 B6 61.7(5) .
B3 C1 B6 113.4(6) .
C2 C1 Se1 118.0(4) .
B4 C1 Se1 120.8(5) .
B5 C1 Se1 122.5(5) .
B3 C1 Se1 116.8(5) .
B6 C1 Se1 117.4(5) .
C1 C2 B8 110.4(6) .
C1 C2 B3 61.3(5) .
B8 C2 B3 61.5(5) .
C1 C2 B7 110.5(6) .
B8 C2 B7 63.3(6) .
B3 C2 B7 113.6(6) .
C1 C2 B6 61.8(4) .
B8 C2 B6 114.2(6) .
B3 C2 B6 114.3(6) .
B7 C2 B6 61.7(5) .
C1 C2 Se2 118.1(5) .
B8 C2 Se2 120.9(5) .
B3 C2 Se2 116.6(5) .
B7 C2 Se2 121.8(5) .
B6 C2 Se2 117.3(5) .
N1 C3 N2 102.2(5) .
N1 C3 Ir1 130.1(5) .
N2 C3 Ir1 127.4(5) .
C5 C4 N1 106.1(6) .
C4 C5 N2 108.5(6) .
N1 C6 C6 110.2(7) 2_576
C12 C8 C9 108.2(7) .
C12 C8 C13 125.5(8) .
C9 C8 C13 124.2(9) .
C12 C8 Ir1 72.1(4) .
C9 C8 Ir1 73.6(4) .
C13 C8 Ir1 133.0(6) .
C8 C9 C10 107.4(8) .
C8 C9 C14 126.1(8) .
C10 C9 C14 126.4(8) .
C8 C9 Ir1 68.8(4) .
C10 C9 Ir1 71.1(4) .
C14 C9 Ir1 127.1(6) .
C9 C10 C11 107.3(7) .
C9 C10 C15 127.5(9) .
C11 C10 C15 125.1(8) .
C9 C10 Ir1 71.5(4) .
C11 C10 Ir1 69.6(4) .
C15 C10 Ir1 126.5(6) .
C12 C11 C10 108.0(7) .
C12 C11 C16 125.8(9) .
C10 C11 C16 125.7(8) .
C12 C11 Ir1 71.7(4) .
C10 C11 Ir1 72.3(4) .
C16 C11 Ir1 128.2(6) .
C11 C12 C8 108.9(8) .
C11 C12 C17 126.0(9) .
C8 C12 C17 125.1(8) .
C11 C12 Ir1 71.3(4) .
C8 C12 Ir1 70.1(5) .
C17 C12 Ir1 126.4(6) .

loop_
_geom_bond_atom_site_label_1
_geom_bond_atom_site_label_2
_geom_bond_distance
_geom_bond_site_symmetry_2
Ir1 C3 2.019(7) .
Ir1 C8 2.168(7) .
Ir1 C11 2.189(7) .
Ir1 C12 2.194(8) .
Ir1 C10 2.225(7) .
Ir1 C9 2.230(7) .
Ir1 Se1 2.4822(9) .
Ir1 Se2 2.4967(11) .
N1 C3 1.375(8) .
N1 C4 1.377(8) .
N1 C6 1.475(8) .
N2 C5 1.346(9) .
N2 C3 1.376(8) .
N2 C7 1.463(8) .
Se1 C1 1.921(7) .
Se2 C2 1.943(7) .
B3 C2 1.718(12) .
B3 C1 1.721(11) .
B3 B8 1.738(14) .
B3 B9 1.756(14) .
B3 B4 1.768(13) .
B4 C1 1.680(10) .
B4 B5 1.763(13) .
B4 B10 1.784(15) .
B4 B9 1.793(14) .
B5 C1 1.708(10) .
B5 B10 1.747(14) .
B5 B6 1.766(13) .
B5 B11 1.769(15) .
B6 C2 1.721(11) .
B6 C1 1.736(11) .
B6 B11 1.763(13) .
B6 B7 1.765(13) .
B7 C2 1.721(12) .
B7 B11 1.727(14) .
B7 B12 1.768(15) .
B7 B8 1.786(15) .
B8 C2 1.683(11) .
B8 B9 1.755(14) .
B8 B12 1.786(15) .
B9 B12 1.765(15) .
B9 B10 1.781(15) .
B10 B12 1.758(16) .
B10 B11 1.775(15) .
B11 B12 1.766(16) .
C1 C2 1.657(10) .
C4 C5 1.329(9) .
C6 C6 1.511(12) 2_576
C8 C12 1.416(11) .
C8 C9 1.419(11) .
C8 C13 1.538(11) .
C9 C10 1.428(11) .
C9 C14 1.508(11) .
C10 C11 1.442(11) .
C10 C15 1.488(11) .
C11 C12 1.390(10) .
C11 C16 1.489(10) .
C12 C17 1.522(11) .
